data_4120160
loop_
_publ_author_name
'Johnathon D. Dooley'
'Suresh Reddy Chidipudi'
'Hon Wai Lam'

_publ_section_title
;
 Catalyst-Controlled Divergent C-H Functionalization of Unsymmetrical
 2-Aryl Cyclic 1,3-Dicarbonyl Compounds with Alkynes and Alkenes
;
_journal_name_full 'Journal of the American Chemical Society'
_journal_page_first 10829
_journal_page_last 10836
_journal_paper_doi 10.1021/ja404867k
_journal_volume 135
_journal_year 2013
_chemical_formula_moiety 'C30 H21 N O2'
_chemical_formula_sum 'C30 H21 N O2'
_chemical_formula_weight 427.48
_chemical_name_systematic
;
 ?
;
_space_group_crystal_system monoclinic
_space_group_IT_number 14
_space_group_name_Hall '-P 2yn'
_space_group_name_H-M_alt 'P 1 21/n 1'
_symmetry_space_group_name_Hall '-P 2yn'
_symmetry_space_group_name_H-M 'P 1 21/n 1'
_atom_sites_solution_hydrogens geom
_atom_sites_solution_primary direct
_atom_sites_solution_secondary difmap
_audit_creation_method SHELXL-2012
_cell_angle_alpha 90
_cell_angle_beta 95.581(7)
_cell_angle_gamma 90
_cell_formula_units_Z 4
_cell_length_a 5.4774(4)
_cell_length_b 16.6056(12)
_cell_length_c 23.5794(18)
_cell_measurement_reflns_used 2893
_cell_measurement_temperature 120(2)
_cell_measurement_theta_max 51.5110
_cell_measurement_theta_min 3.2570
_cell_volume 2134.5(3)
_computing_cell_refinement 'CrysAlisPro (Agilent Technologies, 2011)'
_computing_data_collection 'CrysAlisPro (Agilent Technologies, 2011)'
_computing_data_reduction 'CrysAlisPro (Agilent Technologies, 2011)'
_computing_molecular_graphics 'SHELXTL (Sheldrick, 2008)'
_computing_publication_material 'SHELXTL (Sheldrick, 2008) and local programs'
_computing_structure_refinement 'SHELXL-2012 (Sheldrick, 2012)'
_computing_structure_solution 'SHELXTL (Sheldrick, 2008)'
_diffrn_ambient_temperature 120(2)
_diffrn_detector_area_resol_mean 10.3147
_diffrn_measured_fraction_theta_full 0.581
_diffrn_measured_fraction_theta_max 1.000
_diffrn_measurement_device_type 'SuperNova, Dual, Cu at zero, Atlas'
_diffrn_measurement_method 'thin-slice \w scans'
_diffrn_radiation_type CuK\a
_diffrn_radiation_wavelength 1.54184
_diffrn_reflns_av_R_equivalents 0.1044
_diffrn_reflns_av_unetI/netI 0.0672
_diffrn_reflns_Laue_measured_fraction_full 0.581
_diffrn_reflns_Laue_measured_fraction_max 1.000
_diffrn_reflns_limit_h_max 5
_diffrn_reflns_limit_h_min -5
_diffrn_reflns_limit_k_max 16
_diffrn_reflns_limit_k_min -16
_diffrn_reflns_limit_l_max 23
_diffrn_reflns_limit_l_min -23
_diffrn_reflns_number 13505
_diffrn_reflns_point_group_measured_fraction_full 0.581
_diffrn_reflns_point_group_measured_fraction_max 1.000
_diffrn_reflns_theta_full 67.684
_diffrn_reflns_theta_max 50.431
_diffrn_reflns_theta_min 3.260
_exptl_absorpt_coefficient_mu 0.654
_exptl_absorpt_correction_T_max 0.988
_exptl_absorpt_correction_T_min 0.923
_exptl_absorpt_correction_type gaussian
_exptl_absorpt_process_details
;
CrysAlisPro, Agilent Technologies,
Version 1.171.36.24 (release 03-12-2012 CrysAlis171 .NET)
(compiled Dec  3 2012,18:21:49)
numerical absorption correction based on gaussian integration over
   a multifaceted crystal model
;
_exptl_crystal_colour
;
colourless
;
_exptl_crystal_density_diffrn 1.330
_exptl_crystal_description
;
needle
;
_exptl_crystal_F_000 896
_exptl_crystal_size_max 0.233
_exptl_crystal_size_mid 0.023
_exptl_crystal_size_min 0.020
_refine_diff_density_max 0.249
_refine_diff_density_min -0.275
_refine_diff_density_rms 0.055
_refine_ls_extinction_method none
_refine_ls_goodness_of_fit_ref 1.049
_refine_ls_hydrogen_treatment constr
_refine_ls_matrix_type full
_refine_ls_number_parameters 299
_refine_ls_number_reflns 2245
_refine_ls_number_restraints 0
_refine_ls_restrained_S_all 1.049
_refine_ls_R_factor_all 0.0841
_refine_ls_R_factor_gt 0.0576
_refine_ls_shift/su_max 0.000
_refine_ls_shift/su_mean 0.000
_refine_ls_structure_factor_coef Fsqd
_refine_ls_weighting_details
;
 w=1/[\s^2^(Fo^2^)+(0.0773P)^2^+0.7276P]
 where P=(Fo^2^+2Fc^2^)/3
;
_refine_ls_weighting_scheme calc
_refine_ls_wR_factor_gt 0.1343
_refine_ls_wR_factor_ref 0.1610
_reflns_Friedel_coverage 0.000
_reflns_number_gt 1639
_reflns_number_total 2245
_reflns_threshold_expression 'I > 2\s(I)'
_cod_data_source_file ja404867k_si_005.cif
_cod_data_source_block hl3002
_cod_database_code 4120160
_shelx_space_group_comment
;
The symmetry employed for this shelxl refinement is uniquely defined
by the following loop, which should always be used as a source of
symmetry information in preference to the above space-group names.
They are only intended as comments.
;
_shelx_estimated_absorpt_t_min 0.862
_shelx_estimated_absorpt_t_max 0.987
_shelxl_version_number 2012-9

loop_
_space_group_symop_operation_xyz
'x, y, z'
'-x+1/2, y+1/2, -z+1/2'
'-x, -y, -z'
'x-1/2, -y-1/2, z-1/2'

loop_
_atom_site_label
_atom_site_type_symbol
_atom_site_fract_x
_atom_site_fract_y
_atom_site_fract_z
_atom_site_U_iso_or_equiv
_atom_site_adp_type
_atom_site_occupancy
_atom_site_site_symmetry_multiplicity
_atom_site_calc_flag
_atom_site_refinement_flags_posn
_atom_site_refinement_flags_adp
N1 N 0.0983(6) 0.79823(18) 0.24313(12) 0.0318(9) Uani 1 1 d . .
O1 O 0.6714(5) 0.78868(14) 0.37043(10) 0.0338(7) Uani 1 1 d . .
C1 C 0.8079(7) 0.7185(2) 0.37968(16) 0.0306(10) Uani 1 1 d . .
O2 O -0.0258(5) 0.91707(16) 0.27958(10) 0.0360(8) Uani 1 1 d . .
C3 C 0.6053(7) 0.6603(2) 0.29326(16) 0.0304(10) Uani 1 1 d . .
C4 C 0.5794(7) 0.6014(2) 0.25099(17) 0.0343(11) Uani 1 1 d . .
H4 H 0.6835 0.5554 0.2533 0.041 Uiso 1 1 calc R U
C5 C 0.4006(7) 0.6101(2) 0.20539(17) 0.0372(11) Uani 1 1 d . .
H5 H 0.3876 0.5706 0.1761 0.045 Uiso 1 1 calc R U
C6 C 0.2420(7) 0.6746(2) 0.20145(16) 0.0351(11) Uani 1 1 d . .
H6 H 0.1203 0.6786 0.1700 0.042 Uiso 1 1 calc R U
C7 C 0.2594(7) 0.7339(2) 0.24349(16) 0.0294(10) Uani 1 1 d . .
C8 C 0.4483(7) 0.7276(2) 0.28813(16) 0.0295(10) Uani 1 1 d . .
C9 C 0.4791(7) 0.7912(2) 0.32836(16) 0.0309(10) Uani 1 1 d . .
C10 C 0.3256(7) 0.8561(2) 0.32691(15) 0.0301(10) Uani 1 1 d . .
C11 C 0.1219(8) 0.8607(2) 0.28295(16) 0.0327(11) Uani 1 1 d . .
C12 C -0.1068(7) 0.8033(2) 0.19886(16) 0.0384(11) Uani 1 1 d . .
H12A H -0.0442 0.8133 0.1619 0.058 Uiso 1 1 calc R U
H12B H -0.2154 0.8476 0.2076 0.058 Uiso 1 1 calc R U
H12C H -0.1985 0.7526 0.1973 0.058 Uiso 1 1 calc R U
C13 C 0.9732(7) 0.7269(2) 0.43242(16) 0.0311(10) Uani 1 1 d . .
C14 C 1.2011(7) 0.6887(2) 0.44046(17) 0.0356(11) Uani 1 1 d . .
H14 H 1.2552 0.6573 0.4104 0.043 Uiso 1 1 calc R U
C15 C 1.3487(7) 0.6953(2) 0.49069(17) 0.0371(11) Uani 1 1 d . .
H15 H 1.5023 0.6684 0.4954 0.044 Uiso 1 1 calc R U
C16 C 1.2718(8) 0.7415(3) 0.53439(18) 0.0437(12) Uani 1 1 d . .
H16 H 1.3727 0.7459 0.5694 0.052 Uiso 1 1 calc R U
C17 C 1.0495(8) 0.7815(2) 0.52760(18) 0.0410(12) Uani 1 1 d . .
H17 H 0.9976 0.8130 0.5578 0.049 Uiso 1 1 calc R U
C18 C 0.9033(7) 0.7753(2) 0.47674(17) 0.0359(11) Uani 1 1 d . .
H18 H 0.7532 0.8043 0.4717 0.043 Uiso 1 1 calc R U
C19 C 0.9044(7) 0.5763(2) 0.35862(16) 0.0325(11) Uani 1 1 d . .
C20 C 1.0811(7) 0.5453(2) 0.32655(17) 0.0376(11) Uani 1 1 d . .
H20 H 1.1224 0.5739 0.2940 0.045 Uiso 1 1 calc R U
C21 C 1.1978(8) 0.4740(2) 0.34091(18) 0.0433(12) Uani 1 1 d . .
H21 H 1.3211 0.4543 0.3188 0.052 Uiso 1 1 calc R U
C22 C 1.1357(8) 0.4307(3) 0.38763(19) 0.0488(13) Uani 1 1 d . .
H22 H 1.2153 0.3811 0.3974 0.059 Uiso 1 1 calc R U
C23 C 0.9580(8) 0.4598(2) 0.41987(18) 0.0462(12) Uani 1 1 d . .
H23 H 0.9166 0.4304 0.4521 0.055 Uiso 1 1 calc R U
C24 C 0.8390(7) 0.5320(2) 0.40538(16) 0.0392(11) Uani 1 1 d . .
H24 H 0.7140 0.5513 0.4271 0.047 Uiso 1 1 calc R U
C25 C 0.3672(7) 0.9259(2) 0.36646(15) 0.0299(10) Uani 1 1 d . .
C26 C 0.5690(7) 0.9757(2) 0.36346(16) 0.0363(11) Uani 1 1 d . .
H26 H 0.6846 0.9638 0.3371 0.044 Uiso 1 1 calc R U
C27 C 0.6036(8) 1.0424(2) 0.39847(17) 0.0397(11) Uani 1 1 d . .
H27 H 0.7418 1.0763 0.3957 0.048 Uiso 1 1 calc R U
C28 C 0.4386(8) 1.0601(2) 0.43725(16) 0.0373(11) Uani 1 1 d . .
H28 H 0.4630 1.1059 0.4613 0.045 Uiso 1 1 calc R U
C29 C 0.2381(8) 1.0109(2) 0.44089(16) 0.0377(11) Uani 1 1 d . .
H29 H 0.1242 1.0227 0.4677 0.045 Uiso 1 1 calc R U
C30 C 0.2018(8) 0.9441(2) 0.40560(16) 0.0358(11) Uani 1 1 d . .
H30 H 0.0626 0.9107 0.4083 0.043 Uiso 1 1 calc R U
C2 C 0.7778(7) 0.6545(2) 0.34413(16) 0.0310(10) Uani 1 1 d . .

loop_
_atom_site_aniso_label
_atom_site_aniso_U_11
_atom_site_aniso_U_22
_atom_site_aniso_U_33
_atom_site_aniso_U_23
_atom_site_aniso_U_13
_atom_site_aniso_U_12
N1 0.038(2) 0.027(2) 0.0299(19) -0.0012(17) 0.0052(17) -0.0012(17)
O1 0.0404(18) 0.0235(16) 0.0370(17) -0.0032(12) 0.0013(14) 0.0028(14)
C1 0.029(3) 0.028(3) 0.036(3) 0.005(2) 0.010(2) 0.003(2)
O2 0.0375(19) 0.0317(17) 0.0388(17) 0.0018(13) 0.0041(14) 0.0060(15)
C3 0.035(3) 0.026(2) 0.031(2) -0.002(2) 0.011(2) -0.004(2)
C4 0.039(3) 0.026(2) 0.039(3) 0.000(2) 0.013(2) 0.000(2)
C5 0.043(3) 0.035(3) 0.035(3) -0.006(2) 0.013(2) -0.007(2)
C6 0.039(3) 0.031(3) 0.037(3) -0.001(2) 0.009(2) 0.001(2)
C7 0.037(3) 0.023(2) 0.030(2) -0.002(2) 0.010(2) -0.001(2)
C8 0.036(3) 0.023(2) 0.031(2) -0.001(2) 0.012(2) -0.003(2)
C9 0.033(3) 0.031(3) 0.028(2) 0.003(2) 0.004(2) -0.003(2)
C10 0.035(3) 0.026(2) 0.030(2) 0.0018(19) 0.009(2) -0.004(2)
C11 0.037(3) 0.030(3) 0.032(3) -0.001(2) 0.011(2) -0.005(2)
C12 0.044(3) 0.035(2) 0.035(2) -0.001(2) 0.002(2) 0.002(2)
C13 0.037(3) 0.021(2) 0.036(3) 0.004(2) 0.011(2) 0.000(2)
C14 0.040(3) 0.029(2) 0.040(3) 0.003(2) 0.015(2) 0.000(2)
C15 0.037(3) 0.030(2) 0.043(3) 0.010(2) 0.002(2) 0.000(2)
C16 0.055(3) 0.037(3) 0.038(3) 0.005(2) 0.001(2) -0.010(2)
C17 0.051(3) 0.035(3) 0.039(3) -0.001(2) 0.012(2) -0.007(2)
C18 0.039(3) 0.030(2) 0.039(3) 0.002(2) 0.005(2) -0.003(2)
C19 0.038(3) 0.023(2) 0.036(3) -0.003(2) 0.003(2) -0.003(2)
C20 0.043(3) 0.033(3) 0.039(3) -0.005(2) 0.012(2) 0.002(2)
C21 0.049(3) 0.031(3) 0.051(3) -0.003(2) 0.011(2) 0.009(2)
C22 0.067(4) 0.027(3) 0.053(3) 0.003(2) 0.013(3) 0.014(2)
C23 0.064(3) 0.033(3) 0.042(3) 0.007(2) 0.012(3) 0.002(2)
C24 0.042(3) 0.034(3) 0.044(3) -0.003(2) 0.016(2) 0.002(2)
C25 0.041(3) 0.025(2) 0.025(2) 0.0026(19) 0.010(2) 0.005(2)
C26 0.034(3) 0.034(3) 0.042(3) 0.005(2) 0.013(2) 0.006(2)
C27 0.042(3) 0.032(3) 0.045(3) -0.006(2) 0.007(2) 0.001(2)
C28 0.050(3) 0.031(2) 0.031(3) -0.0026(19) 0.005(2) 0.004(2)
C29 0.046(3) 0.032(3) 0.036(3) 0.004(2) 0.013(2) 0.002(2)
C30 0.043(3) 0.029(3) 0.036(3) 0.005(2) 0.008(2) -0.003(2)
C2 0.033(3) 0.029(3) 0.034(3) -0.005(2) 0.016(2) 0.001(2)

loop_
_atom_type_symbol
_atom_type_description
_atom_type_scat_dispersion_real
_atom_type_scat_dispersion_imag
_atom_type_scat_source
C C 0.0181 0.0091 'International Tables Vol C Tables 4.2.6.8 and 6.1.1.4'
H H 0.0000 0.0000 'International Tables Vol C Tables 4.2.6.8 and 6.1.1.4'
N N 0.0311 0.0180 'International Tables Vol C Tables 4.2.6.8 and 6.1.1.4'
O O 0.0492 0.0322 'International Tables Vol C Tables 4.2.6.8 and 6.1.1.4'

loop_
_geom_angle_atom_site_label_1
_geom_angle_atom_site_label_2
_geom_angle_atom_site_label_3
_geom_angle
C7 N1 C11 123.5(3)
C7 N1 C12 119.6(3)
C11 N1 C12 116.9(3)
C1 O1 C9 120.1(3)
O1 C1 C13 109.3(3)
O1 C1 C2 122.0(3)
C13 C1 C2 128.7(4)
C4 C3 C8 118.5(4)
C4 C3 C2 123.7(4)
C8 C3 C2 117.7(3)
C3 C4 H4 120.2
C3 C4 C5 119.6(4)
H4 C4 C5 120.2
C4 C5 H5 119.1
C4 C5 C6 121.8(4)
H5 C5 C6 119.1
C5 C6 H6 119.9
C5 C6 C7 120.2(4)
H6 C6 C7 119.9
N1 C7 C6 122.8(4)
N1 C7 C8 118.9(3)
C6 C7 C8 118.3(4)
C3 C8 C7 121.5(3)
C3 C8 C9 120.1(4)
C7 C8 C9 118.4(4)
O1 C9 C8 119.5(3)
O1 C9 C10 117.9(3)
C8 C9 C10 122.5(4)
C9 C10 C11 119.3(4)
C9 C10 C25 122.8(4)
C11 C10 C25 117.8(3)
N1 C11 O2 120.2(4)
N1 C11 C10 117.1(4)
O2 C11 C10 122.7(4)
N1 C12 H12A 109.5
N1 C12 H12B 109.5
N1 C12 H12C 109.5
H12A C12 H12B 109.5
H12A C12 H12C 109.5
H12B C12 H12C 109.5
C1 C13 C14 122.7(3)
C1 C13 C18 119.6(4)
C14 C13 C18 117.7(4)
C13 C14 H14 119.2
C13 C14 C15 121.6(4)
H14 C14 C15 119.2
C14 C15 H15 120.3
C14 C15 C16 119.4(4)
H15 C15 C16 120.3
C15 C16 H16 119.7
C15 C16 C17 120.6(4)
H16 C16 C17 119.7
C16 C17 H17 120.1
C16 C17 C18 119.7(4)
H17 C17 C18 120.1
C13 C18 C17 120.9(4)
C13 C18 H18 119.6
C17 C18 H18 119.6
C20 C19 C24 118.8(4)
C20 C19 C2 122.1(3)
C24 C19 C2 119.1(3)
C19 C20 H20 119.3
C19 C20 C21 121.3(4)
H20 C20 C21 119.3
C20 C21 H21 120.0
C20 C21 C22 120.0(4)
H21 C21 C22 120.0
C21 C22 H22 120.1
C21 C22 C23 119.8(4)
H22 C22 C23 120.1
C22 C23 H23 119.8
C22 C23 C24 120.4(4)
H23 C23 C24 119.8
C19 C24 C23 119.7(4)
C19 C24 H24 120.1
C23 C24 H24 120.1
C10 C25 C26 120.3(3)
C10 C25 C30 121.0(4)
C26 C25 C30 118.6(4)
C25 C26 H26 119.7
C25 C26 C27 120.7(4)
H26 C26 C27 119.7
C26 C27 H27 119.8
C26 C27 C28 120.4(4)
H27 C27 C28 119.8
C27 C28 H28 120.2
C27 C28 C29 119.5(4)
H28 C28 C29 120.2
C28 C29 H29 119.9
C28 C29 C30 120.3(4)
H29 C29 C30 119.9
C25 C30 C29 120.5(4)
C25 C30 H30 119.7
C29 C30 H30 119.7
C1 C2 C3 119.2(3)
C1 C2 C19 121.0(3)
C3 C2 C19 119.7(3)

loop_
_geom_bond_atom_site_label_1
_geom_bond_atom_site_label_2
_geom_bond_distance
N1 C7 1.385(5)
N1 C11 1.397(5)
N1 C12 1.460(5)
O1 C1 1.390(4)
O1 C9 1.375(4)
C1 C13 1.472(5)
C1 C2 1.355(5)
O2 C11 1.235(4)
C3 C4 1.394(5)
C3 C8 1.409(5)
C3 C2 1.456(5)
C4 H4 0.950
C4 C5 1.390(5)
C5 H5 0.950
C5 C6 1.376(5)
C6 H6 0.950
C6 C7 1.394(5)
C7 C8 1.406(5)
C8 C9 1.419(5)
C9 C10 1.365(5)
C10 C11 1.449(5)
C10 C25 1.491(5)
C12 H12A 0.980
C12 H12B 0.980
C12 H12C 0.980
C13 C14 1.396(5)
C13 C18 1.401(5)
C14 H14 0.950
C14 C15 1.372(5)
C15 H15 0.950
C15 C16 1.383(5)
C16 H16 0.950
C16 C17 1.382(5)
C17 H17 0.950
C17 C18 1.380(5)
C18 H18 0.950
C19 C20 1.384(5)
C19 C24 1.400(5)
C19 C2 1.496(5)
C20 H20 0.950
C20 C21 1.372(5)
C21 H21 0.950
C21 C22 1.385(5)
C22 H22 0.950
C22 C23 1.379(6)
C23 H23 0.950
C23 C24 1.392(5)
C24 H24 0.950
C25 C26 1.388(5)
C25 C30 1.388(5)
C26 H26 0.950
C26 C27 1.384(5)
C27 H27 0.950
C27 C28 1.378(5)
C28 H28 0.950
C28 C29 1.379(5)
C29 H29 0.950
C29 C30 1.389(5)
C30 H30 0.950

loop_
_geom_torsion_atom_site_label_1
_geom_torsion_atom_site_label_2
_geom_torsion_atom_site_label_3
_geom_torsion_atom_site_label_4
_geom_torsion
C9 O1 C1 C13 -170.6(3)
C9 O1 C1 C2 8.1(5)
C8 C3 C4 C5 -0.3(5)
C2 C3 C4 C5 176.6(3)
C3 C4 C5 C6 -2.0(6)
C4 C5 C6 C7 0.8(6)
C11 N1 C7 C6 -176.0(3)
C11 N1 C7 C8 4.2(5)
C12 N1 C7 C6 3.1(5)
C12 N1 C7 C8 -176.7(3)
C5 C6 C7 N1 -177.1(3)
C5 C6 C7 C8 2.6(6)
N1 C7 C8 C3 174.9(3)
N1 C7 C8 C9 -5.4(5)
C6 C7 C8 C3 -4.9(6)
C6 C7 C8 C9 174.9(3)
C4 C3 C8 C7 3.7(5)
C4 C3 C8 C9 -176.0(3)
C2 C3 C8 C7 -173.3(3)
C2 C3 C8 C9 6.9(5)
C1 O1 C9 C8 -11.2(5)
C1 O1 C9 C10 169.3(3)
C3 C8 C9 O1 3.6(5)
C3 C8 C9 C10 -177.0(4)
C7 C8 C9 O1 -176.2(3)
C7 C8 C9 C10 3.2(6)
O1 C9 C10 C11 179.7(3)
O1 C9 C10 C25 3.9(5)
C8 C9 C10 C11 0.3(6)
C8 C9 C10 C25 -175.5(3)
C7 N1 C11 O2 178.7(3)
C7 N1 C11 C10 -0.7(5)
C12 N1 C11 O2 -0.4(5)
C12 N1 C11 C10 -179.8(3)
C9 C10 C11 N1 -1.6(5)
C9 C10 C11 O2 179.0(3)
C25 C10 C11 N1 174.4(3)
C25 C10 C11 O2 -5.0(5)
O1 C1 C13 C14 -149.4(3)
O1 C1 C13 C18 30.2(5)
C2 C1 C13 C14 32.1(6)
C2 C1 C13 C18 -148.4(4)
C1 C13 C14 C15 -177.9(3)
C18 C13 C14 C15 2.5(6)
C13 C14 C15 C16 -0.6(6)
C14 C15 C16 C17 -0.6(6)
C15 C16 C17 C18 -0.2(6)
C16 C17 C18 C13 2.1(6)
C1 C13 C18 C17 177.1(3)
C14 C13 C18 C17 -3.3(5)
C24 C19 C20 C21 -2.2(6)
C2 C19 C20 C21 179.1(4)
C19 C20 C21 C22 1.4(6)
C20 C21 C22 C23 -0.5(7)
C21 C22 C23 C24 0.6(7)
C22 C23 C24 C19 -1.5(6)
C20 C19 C24 C23 2.3(6)
C2 C19 C24 C23 -179.0(4)
C9 C10 C25 C26 66.1(5)
C9 C10 C25 C30 -116.1(4)
C11 C10 C25 C26 -109.7(4)
C11 C10 C25 C30 68.0(5)
C10 C25 C26 C27 177.4(4)
C30 C25 C26 C27 -0.5(6)
C25 C26 C27 C28 0.5(6)
C26 C27 C28 C29 -0.2(6)
C27 C28 C29 C30 -0.2(6)
C10 C25 C30 C29 -177.8(3)
C26 C25 C30 C29 0.0(6)
C28 C29 C30 C25 0.3(6)
O1 C1 C2 C3 2.8(5)
O1 C1 C2 C19 -172.6(3)
C13 C1 C2 C3 -178.8(4)
C13 C1 C2 C19 5.8(6)
C4 C3 C2 C1 173.0(3)
C4 C3 C2 C19 -11.5(6)
C8 C3 C2 C1 -10.1(5)
C8 C3 C2 C19 165.3(3)
C20 C19 C2 C1 -115.0(4)
C20 C19 C2 C3 69.6(5)
C24 C19 C2 C1 66.3(5)
C24 C19 C2 C3 -109.0(4)
